data_4322853
loop_
_publ_author_name
'Vasilis Tangoulis'
'Catherine P. Raptopoulou'
'Aris Terzis'
'Evangelos G. Bakalbassis'
'Eleanna Diamantopoulou'
'Spyros P. Perlepes'

_publ_section_title
;
 Polynuclear Nickel(II) Complexes: Preparation, Characterization, Magnetic
 Properties, and Quantum-Chemical Study of [Ni5(OH)(Rbta)5(acac)4(H2O)4]
 (RbtaH = Benzotriazole and 5,6-Dimethylbenzotriazole)
;
_journal_name_full 'Inorganic Chemistry'
_journal_page_first 3142
_journal_page_last 3153
_journal_paper_doi 10.1021/ic9714091
_journal_volume 37
_journal_year 1998
_chemical_formula_analytical '[Ni5(C6H4N3)5(C5H7O2)2(OH)(H2O)4].4(C3H6O).0.5(C6H14)'
_chemical_formula_structural '[Ni(bta)5(acac)5(OH)(H2O)4].4(aceton).0.5(hexane)'
_chemical_formula_sum 'C65 H88 N15 Ni5 O17'
_chemical_formula_weight 1645.07
_chemical_name_systematic
; 
 ? 
;
_space_group_IT_number 2
_symmetry_cell_setting triclinic
_symmetry_space_group_name_Hall '-P 1'
_symmetry_space_group_name_H-M 'P -1'
_atom_sites_solution_hydrogens geom
_atom_sites_solution_primary direct
_atom_sites_solution_secondary difmap
_cell_angle_alpha 89.02(1)
_cell_angle_beta 104.76(2)
_cell_angle_gamma 111.78(1)
_cell_formula_units_Z 2
_cell_length_a 13.855(1)
_cell_length_b 12.013(1)
_cell_length_c 25.611(2)
_cell_measurement_reflns_used 25
_cell_measurement_temperature 298
_cell_measurement_theta_max 11.5
_cell_measurement_theta_min 5.5
_cell_volume 3813.5(7)
_computing_cell_refinement 'Program LEAST (UCLA Crystallographic Package)'
_computing_data_collection 'Program COLLECT (UCLA Crystallographic Package)'
_computing_data_reduction 'Program REDUCE (UCLA Crystallographic Package)'
_computing_molecular_graphics ORTEP
_computing_structure_refinement SHELXL-93
_computing_structure_solution SHELXS-92
_diffrn_ambient_temperature 298
_diffrn_measurement_device 'P21 Nicolet'
_diffrn_measurement_method theta-2theta
_diffrn_radiation_monochromator graphite
_diffrn_radiation_source 'fine-focus sealed tube'
_diffrn_radiation_type MoK\a
_diffrn_radiation_wavelength 0.71070
_diffrn_reflns_av_R_equivalents 0.0174
_diffrn_reflns_av_sigmaI/netI 0.0537
_diffrn_reflns_limit_h_max 15
_diffrn_reflns_limit_h_min 0
_diffrn_reflns_limit_k_max 12
_diffrn_reflns_limit_k_min -13
_diffrn_reflns_limit_l_max 27
_diffrn_reflns_limit_l_min -28
_diffrn_reflns_number 11263
_diffrn_reflns_theta_max 23.20
_diffrn_reflns_theta_min 1.63
_diffrn_standards_decay_% -2.9
_diffrn_standards_interval_count 97
_diffrn_standards_number 3
_exptl_absorpt_coefficient_mu 1.287
_exptl_absorpt_correction_T_max 1.28
_exptl_absorpt_correction_T_min 1.00
_exptl_absorpt_correction_type 'empirical psi-scan'
_exptl_crystal_colour blue
_exptl_crystal_density_diffrn 1.433
_exptl_crystal_density_meas 1.41
_exptl_crystal_density_method 'floating method'
_exptl_crystal_F_000 1718
_exptl_crystal_size_max 0.55
_exptl_crystal_size_mid 0.35
_exptl_crystal_size_min 0.15
_refine_diff_density_max 0.779
_refine_diff_density_min -0.986
_refine_diff_density_rms 0.116
_refine_ls_extinction_method none
_refine_ls_goodness_of_fit_all 1.542
_refine_ls_goodness_of_fit_obs 0.888
_refine_ls_matrix_type full
_refine_ls_number_parameters 1030
_refine_ls_number_reflns 10709
_refine_ls_number_restraints 0
_refine_ls_restrained_S_all 1.632
_refine_ls_restrained_S_obs 0.888
_refine_ls_R_factor_all 0.0825
_refine_ls_R_factor_obs 0.0514
_refine_ls_shift/esd_max 0.098
_refine_ls_shift/esd_mean 0.008
_refine_ls_structure_factor_coef Fsqd
_refine_ls_weighting_details 'w=1/[\s^2^(Fo^2^)+(0.0405P)^2^+37.0009P] where P=(Fo^2^+2Fc^2^)/3'
_refine_ls_weighting_scheme calc
_refine_ls_wR_factor_all 0.2742
_refine_ls_wR_factor_obs 0.1297
_reflns_number_observed 7979
_reflns_number_total 10713
_reflns_observed_criterion >2sigma(I)
_cod_data_source_file ic9714091_1.cif
_cod_data_source_block peed15
_cod_depositor_comments
;
The following automatic conversions were performed:

'_refine_ls_weighting_scheme' value 'calc
w=1/[\s^2^(Fo^2^)+(0.0405P)^2^+37.0009P] where P=(Fo^2^+2Fc^2^)/3'
was changed to 'calc'. New tag '_refine_ls_weighting_details' was
created. The value of the new tag was set to
'w=1/[\s^2^(Fo^2^)+(0.0405P)^2^+37.0009P] where P=(Fo^2^+2Fc^2^)/3'.

Automatic conversion script
Id: cif_fix_values 3143 2015-03-26 13:38:13Z robertas 
;
_cod_original_cell_volume 3813.3(4)
_cod_database_code 4322853

loop_
_symmetry_equiv_pos_as_xyz
'x, y, z'
'-x, -y, -z'

loop_
_atom_site_aniso_label
_atom_site_aniso_U_11
_atom_site_aniso_U_22
_atom_site_aniso_U_33
_atom_site_aniso_U_23
_atom_site_aniso_U_13
_atom_site_aniso_U_12
Ni1 0.0224(7) 0.0259(7) 0.0332(8) 0.0034(6) 0.0096(6) 0.0089(6)
Ni2 0.0283(7) 0.0340(8) 0.0334(8) 0.0009(6) 0.0094(6) 0.0100(6)
Ni3 0.0296(7) 0.0304(7) 0.0350(8) 0.0056(6) 0.0150(6) 0.0103(6)
Ni4 0.0240(7) 0.0442(9) 0.0419(9) 0.0044(7) 0.0114(6) 0.0122(6)
Ni5 0.0348(8) 0.0292(7) 0.0416(8) 0.0013(6) 0.0141(6) 0.0148(6)
O1 0.040(5) 0.046(5) 0.045(5) -0.009(4) 0.009(4) 0.011(4)
O2 0.033(4) 0.045(5) 0.048(5) -0.002(4) 0.008(4) 0.010(4)
O3 0.051(5) 0.043(5) 0.055(5) 0.018(4) 0.034(4) 0.021(4)
O4 0.037(4) 0.044(5) 0.059(5) 0.014(4) 0.025(4) 0.017(4)
O5 0.035(5) 0.062(6) 0.051(5) 0.010(4) 0.015(4) 0.014(4)
O6 0.037(5) 0.059(6) 0.059(6) 0.004(4) 0.011(4) 0.015(4)
O7 0.058(6) 0.037(5) 0.066(6) 0.001(4) 0.023(5) 0.025(4)
O8 0.059(6) 0.048(5) 0.053(5) -0.001(4) 0.021(4) 0.028(4)
O9 0.049(5) 0.064(6) 0.066(6) 0.016(5) 0.027(4) 0.037(5)
O10 0.050(5) 0.051(5) 0.045(5) 0.012(4) 0.019(4) 0.018(4)
O11 0.051(5) 0.057(5) 0.039(5) -0.007(4) 0.011(4) 0.018(4)
O12 0.042(5) 0.054(5) 0.070(6) 0.010(4) 0.024(4) 0.021(4)
N1 0.026(5) 0.037(5) 0.045(6) 0.007(4) 0.013(4) 0.013(4)
N2 0.025(5) 0.034(5) 0.026(5) 0.000(4) 0.004(4) 0.010(4)
N3 0.027(5) 0.035(5) 0.043(6) 0.005(4) 0.015(4) 0.011(4)
N11 0.028(5) 0.033(5) 0.042(5) 0.009(4) 0.012(4) 0.012(4)
N12 0.027(5) 0.030(5) 0.031(5) 0.001(4) 0.007(4) 0.009(4)
N13 0.030(5) 0.031(5) 0.038(5) 0.003(4) 0.013(4) 0.017(4)
N21 0.025(5) 0.043(5) 0.038(6) 0.002(4) 0.006(4) 0.015(4)
N22 0.024(5) 0.027(5) 0.043(6) 0.006(4) 0.012(4) 0.010(4)
N23 0.033(5) 0.036(5) 0.039(5) 0.007(4) 0.016(4) 0.012(4)
N31 0.029(5) 0.032(5) 0.032(5) 0.003(4) 0.010(4) 0.013(4)
N32 0.031(5) 0.034(5) 0.019(4) 0.004(4) 0.009(4) 0.011(4)
N33 0.030(5) 0.026(5) 0.032(5) 0.002(4) 0.010(4) 0.006(4)
N41 0.033(5) 0.024(5) 0.053(6) -0.001(4) 0.018(4) 0.011(4)
N42 0.025(5) 0.037(5) 0.029(5) 0.004(4) 0.007(4) 0.013(4)
N43 0.026(5) 0.038(5) 0.033(5) 0.001(4) 0.009(4) 0.008(4)
O 0.040(5) 0.031(4) 0.048(5) 0.007(3) 0.026(4) 0.014(4)
C4 0.041(8) 0.063(8) 0.048(8) 0.001(6) 0.015(6) 0.021(7)
C5 0.067(10) 0.073(10) 0.063(9) 0.004(8) 0.038(8) 0.033(8)
C6 0.041(8) 0.099(12) 0.051(9) 0.001(8) 0.027(7) 0.031(8)
C7 0.040(7) 0.072(9) 0.051(8) 0.000(7) 0.018(6) 0.025(7)
C8 0.035(6) 0.043(6) 0.034(6) 0.009(5) 0.017(5) 0.018(5)
C9 0.039(7) 0.038(6) 0.053(7) 0.007(5) 0.024(6) 0.020(5)
C14 0.052(8) 0.047(8) 0.065(9) 0.019(7) 0.028(7) 0.032(7)
C15 0.073(10) 0.074(10) 0.073(10) 0.033(8) 0.029(8) 0.058(9)
C16 0.065(9) 0.083(11) 0.051(10) 0.020(8) 0.013(8) 0.051(9)
C17 0.043(7) 0.063(9) 0.051(9) 0.015(7) 0.016(6) 0.025(7)
C18 0.025(6) 0.030(6) 0.063(8) 0.011(5) 0.017(5) 0.012(5)
C19 0.026(6) 0.036(6) 0.045(7) 0.012(5) 0.011(5) 0.014(5)
C24 0.049(8) 0.061(9) 0.046(8) 0.019(7) 0.015(7) 0.024(7)
C25 0.087(11) 0.079(12) 0.049(9) 0.035(9) 0.017(8) 0.047(10)
C26 0.067(11) 0.100(13) 0.068(11) 0.028(9) 0.013(9) 0.060(11)
C27 0.043(8) 0.077(10) 0.047(8) 0.013(7) 0.006(6) 0.039(7)
C28 0.038(6) 0.041(6) 0.025(6) 0.006(5) 0.006(5) 0.022(5)
C29 0.037(7) 0.045(7) 0.043(7) 0.007(6) 0.007(5) 0.023(6)
C34 0.040(7) 0.031(7) 0.049(7) -0.003(5) 0.009(6) 0.002(6)
C35 0.042(8) 0.043(8) 0.050(9) -0.005(7) 0.005(7) -0.003(7)
C36 0.036(7) 0.043(7) 0.054(9) 0.005(6) 0.010(6) -0.008(6)
C37 0.043(7) 0.043(7) 0.051(8) 0.009(6) 0.024(6) 0.010(6)
C38 0.028(6) 0.031(6) 0.043(7) 0.000(5) 0.011(5) 0.009(5)
C39 0.032(6) 0.030(6) 0.037(6) 0.003(5) 0.009(5) 0.011(5)
C44 0.032(7) 0.040(7) 0.086(11) -0.006(7) 0.018(7) 0.002(6)
C45 0.048(9) 0.054(9) 0.091(12) -0.013(8) 0.019(8) -0.007(7)
C46 0.052(9) 0.039(8) 0.116(13) -0.019(8) 0.019(8) -0.004(7)
C47 0.053(9) 0.045(8) 0.077(10) -0.006(7) 0.021(8) 0.015(7)
C48 0.031(6) 0.026(6) 0.064(9) -0.001(6) 0.018(6) 0.001(5)
C49 0.034(6) 0.031(6) 0.051(8) -0.001(5) 0.011(6) 0.007(5)
C51 0.055(8) 0.039(7) 0.062(8) -0.001(6) 0.022(7) 0.010(6)
C52 0.060(9) 0.055(9) 0.030(7) -0.014(6) -0.003(7) 0.008(8)
C53 0.040(7) 0.044(7) 0.057(8) 0.005(6) 0.009(6) 0.008(6)
C54 0.094(14) 0.082(13) 0.105(14) -0.045(11) 0.024(11) 0.031(11)
C55 0.061(10) 0.088(12) 0.076(11) -0.023(9) -0.027(9) 0.030(9)
C56 0.061(9) 0.042(7) 0.061(8) 0.015(6) 0.033(7) 0.013(7)
C57 0.043(7) 0.051(8) 0.048(8) 0.012(6) 0.025(6) 0.011(6)
C58 0.031(6) 0.049(7) 0.062(9) 0.001(7) 0.020(6) 0.006(6)
C59 0.113(16) 0.115(17) 0.105(17) 0.072(15) 0.076(15) 0.059(14)
C60 0.049(9) 0.094(12) 0.091(12) 0.012(10) 0.035(9) 0.036(9)
C61 0.029(7) 0.039(7) 0.095(12) 0.011(7) 0.026(8) 0.009(6)
C62 0.023(7) 0.058(9) 0.098(12) 0.003(8) 0.015(8) 0.009(7)
C63 0.038(8) 0.048(8) 0.068(9) -0.003(7) -0.005(7) 0.017(6)
C64 0.054(9) 0.054(9) 0.125(15) 0.018(9) 0.058(10) 0.014(7)
C65 0.058(11) 0.092(14) 0.097(15) -0.004(11) -0.016(10) 0.017(10)
C66 0.059(9) 0.035(7) 0.084(11) -0.007(7) 0.023(8) 0.019(6)
C67 0.120(15) 0.074(12) 0.037(8) -0.016(7) 0.017(8) 0.057(11)
C68 0.086(11) 0.064(9) 0.054(9) -0.004(8) 0.034(8) 0.031(8)
C69 0.141(17) 0.061(11) 0.114(15) -0.012(10) 0.019(13) 0.075(12)
C70 0.226(34) 0.150(23) 0.045(11) -0.009(12) 0.036(15) 0.114(24)
O21 0.070(7) 0.097(9) 0.057(7) -0.010(6) 0.020(6) 0.009(6)
C71 0.065(9) 0.056(9) 0.041(8) 0.017(7) 0.017(7) 0.003(7)
C72 0.106(15) 0.104(15) 0.080(12) -0.004(10) 0.051(11) 0.015(12)
C73 0.055(11) 0.119(17) 0.130(17) 0.048(14) 0.017(11) 0.021(11)
O22 0.070(7) 0.082(8) 0.099(9) 0.002(7) 0.039(6) 0.037(6)
C74 0.052(9) 0.060(9) 0.113(14) 0.016(9) 0.034(9) 0.031(8)
C75 0.105(15) 0.108(16) 0.164(19) 0.007(14) 0.103(15) 0.028(13)
C76 0.082(13) 0.072(13) 0.191(24) 0.001(14) 0.043(15) 0.021(11)
O23 0.089(11) 0.098(11) 0.217(20) 0.023(12) 0.034(12) 0.022(9)
C77 0.085(14) 0.065(11) 0.120(17) 0.024(11) 0.016(13) 0.025(10)
C78 0.272(40) 0.129(23) 0.083(17) -0.002(16) -0.001(21) 0.050(24)
C79 0.164(28) 0.117(21) 0.398(59) 0.055(28) 0.187(36) 0.069(20)
O24 0.104(14) 0.139(17) 0.049(9) 0.008(10) 0.029(10) 0.030(13)
C80 0.067(13) 0.074(14) 0.024(9) -0.014(9) 0.006(9) 0.010(11)
C81 0.083(16) 0.109(19) 0.031(11) 0.004(11) 0.020(10) 0.035(14)
C82 0.185(38) 0.120(27) 0.077(17) -0.002(17) -0.006(20) 0.085(27)

loop_
_atom_site_label
_atom_site_type_symbol
_atom_site_fract_x
_atom_site_fract_y
_atom_site_fract_z
_atom_site_U_iso_or_equiv
_atom_site_thermal_displace_type
_atom_site_occupancy
_atom_site_calc_flag
_atom_site_refinement_flags
_atom_site_disorder_group
Ni1 Ni 0.01595(10) 0.06474(11) 0.25738(5) 0.0268(7) Uani 1 d . .
Ni2 Ni 0.15902(11) 0.18482(12) 0.39731(6) 0.0322(7) Uani 1 d . .
Ni3 Ni 0.13483(11) 0.19256(12) 0.16473(6) 0.0307(7) Uani 1 d . .
Ni4 Ni -0.27201(11) -0.00018(13) 0.22704(6) 0.0364(7) Uani 1 d . .
Ni5 Ni 0.08527(11) -0.13808(12) 0.21102(6) 0.0336(8) Uani 1 d . .
O1 O 0.1682(6) 0.3336(7) 0.4375(3) 0.045(5) Uani 1 d . .
O2 O 0.3157(6) 0.2241(7) 0.4358(3) 0.044(4) Uani 1 d . .
O3 O 0.1761(7) 0.3380(7) 0.1238(3) 0.045(5) Uani 1 d . .
O4 O 0.2751(6) 0.1721(7) 0.1662(3) 0.044(4) Uani 1 d . .
O5 O -0.3851(6) -0.1018(8) 0.2636(3) 0.050(5) Uani 1 d . .
O6 O -0.3796(7) -0.0640(8) 0.1537(4) 0.053(5) Uani 1 d . .
O7 O 0.1037(7) -0.2951(7) 0.2190(4) 0.051(6) Uani 1 d . .
O8 O 0.0435(7) -0.1635(8) 0.1293(3) 0.050(6) Uani 1 d . .
O9 O -0.3298(7) 0.1440(8) 0.2312(4) 0.053(5) Uani 1 d . .
O10 O 0.1223(7) 0.0773(8) 0.4650(3) 0.048(5) Uani 1 d . .
O11 O 0.0662(7) 0.0773(8) 0.0891(3) 0.050(5) Uani 1 d . .
O12 O 0.2523(7) -0.0511(8) 0.2062(4) 0.053(5) Uani 1 d . .
N1 N -0.1630(7) 0.0669(8) 0.3044(4) 0.035(5) Uani 1 d . .
N2 N -0.0580(7) 0.0936(8) 0.3135(3) 0.029(5) Uani 1 d . .
N3 N -0.0044(7) 0.1399(8) 0.3651(4) 0.034(5) Uani 1 d . .
N11 N 0.1558(7) 0.0254(8) 0.3637(4) 0.034(5) Uani 1 d . .
N12 N 0.1103(7) -0.0087(7) 0.3110(4) 0.030(5) Uani 1 d . .
N13 N 0.1311(7) -0.0989(8) 0.2946(3) 0.031(5) Uani 1 d . .
N21 N -0.1688(7) 0.1227(8) 0.1862(4) 0.035(5) Uani 1 d . .
N22 N -0.0657(7) 0.1358(7) 0.1968(4) 0.031(5) Uani 1 d . .
N23 N -0.0163(7) 0.2000(8) 0.1621(4) 0.035(5) Uani 1 d . .
N31 N 0.1972(7) 0.2787(8) 0.2427(3) 0.030(5) Uani 1 d . .
N32 N 0.1464(7) 0.2260(7) 0.2803(3) 0.028(5) Uani 1 d . .
N33 N 0.1969(7) 0.2774(7) 0.3298(3) 0.030(5) Uani 1 d . .
N41 N -0.0771(7) -0.1906(8) 0.2144(4) 0.035(5) Uani 1 d . .
N42 N -0.1035(7) -0.1019(8) 0.2283(3) 0.030(5) Uani 1 d . .
N43 N -0.2085(7) -0.1340(8) 0.2229(3) 0.033(5) Uani 1 d . .
O O 0.0827(6) 0.0324(6) 0.1996(3) 0.037(5) Uani 1 d . .
C4 C -0.0711(11) 0.1868(12) 0.4410(5) 0.050(8) Uani 1 d . .
C5 C -0.1642(12) 0.1773(14) 0.4540(6) 0.062(10) Uani 1 d . .
C6 C -0.2649(12) 0.1275(15) 0.4153(6) 0.060(8) Uani 1 d . .
C7 C -0.2765(11) 0.0872(13) 0.3641(5) 0.052(7) Uani 1 d . .
C8 C -0.0807(9) 0.1451(10) 0.3888(4) 0.035(6) Uani 1 d . .
C9 C -0.1805(9) 0.0973(10) 0.3508(5) 0.040(7) Uani 1 d . .
C14 C 0.2370(11) -0.2182(12) 0.3447(6) 0.049(8) Uani 1 d . .
C15 C 0.2976(13) -0.2217(15) 0.3950(6) 0.062(10) Uani 1 d . .
C16 C 0.3148(12) -0.1421(14) 0.4385(6) 0.060(9) Uani 1 d . .
H16 H 0.3564(12) -0.1482(14) 0.4719(6) 0.071(44) Uiso 1 calc R .
C17 C 0.2719(10) -0.0551(13) 0.4334(6) 0.051(7) Uani 1 d . .
C18 C 0.1920(8) -0.1282(10) 0.3386(5) 0.038(6) Uani 1 d . .
C19 C 0.2097(8) -0.0491(10) 0.3830(4) 0.035(6) Uani 1 d . .
C24 C -0.0841(11) 0.3039(13) 0.0828(5) 0.051(8) Uani 1 d . .
C25 C -0.1763(14) 0.3188(16) 0.0554(6) 0.068(11) Uani 1 d . .
C26 C -0.2736(14) 0.2693(17) 0.0706(7) 0.071(11) Uani 1 d . .
C27 C -0.2802(11) 0.2030(13) 0.1137(5) 0.052(8) Uani 1 d . .
C28 C -0.0915(9) 0.2341(10) 0.1269(4) 0.033(6) Uani 1 d . .
C29 C -0.1873(9) 0.1845(11) 0.1423(5) 0.040(7) Uani 1 d . .
C34 C 0.3701(10) 0.4596(10) 0.3652(5) 0.044(7) Uani 1 d . .
C35 C 0.4521(12) 0.5413(13) 0.3461(6) 0.052(8) Uani 1 d . .
C36 C 0.4530(10) 0.5386(12) 0.2914(6) 0.052(7) Uani 1 d . .
C37 C 0.3723(10) 0.4557(11) 0.2537(5) 0.045(7) Uani 1 d . .
H37 H 0.3730(10) 0.4543(11) 0.2178(5) 0.010(26) Uiso 1 calc R .
C38 C 0.2884(8) 0.3729(10) 0.3256(4) 0.034(6) Uani 1 d . .
C39 C 0.2882(8) 0.3725(9) 0.2711(4) 0.033(6) Uani 1 d . .
C44 C -0.3613(10) -0.3372(12) 0.1946(6) 0.056(7) Uani 1 d . .
C45 C -0.3778(12) -0.4537(14) 0.1811(7) 0.072(9) Uani 1 d . .
C46 C -0.2945(12) -0.4915(13) 0.1779(7) 0.075(9) Uani 1 d . .
C47 C -0.1902(12) -0.4101(12) 0.1854(6) 0.058(9) Uani 1 d . .
C48 C -0.2540(9) -0.2547(10) 0.2055(5) 0.042(6) Uani 1 d . .
C49 C -0.1716(9) -0.2909(10) 0.2001(5) 0.040(6) Uani 1 d . .
C51 C 0.2410(11) 0.3918(11) 0.4784(5) 0.053(8) Uani 1 d . .
C52 C 0.3365(13) 0.3736(14) 0.5006(5) 0.056(9) Uani 1 d . .
C53 C 0.3695(10) 0.2939(11) 0.4780(5) 0.050(7) Uani 1 d . .
C54 C 0.2199(17) 0.4881(17) 0.5069(8) 0.094(14) Uani 1 d G .
H54A H 0.1951(64) 0.4952(90) 0.4930(26) 0.228(64) Uiso 1 calc G .
H54B H 0.1623(102) 0.4581(213) 0.5245(67) 0.228(64) Uiso 1 calc G .
H54C H 0.2853(110) 0.5319(193) 0.5425(53) 0.228(64) Uiso 1 calc G .
C55 C 0.4761(13) 0.2869(17) 0.5052(7) 0.083(10) Uani 1 d G .
H55A H 0.4966(78) 0.2716(108) 0.4820(27) 0.163(42) Uiso 1 calc G .
H55B H 0.4744(137) 0.2307(91) 0.5329(38) 0.163(42) Uiso 1 calc G .
H55C H 0.5295(109) 0.3511(118) 0.5449(38) 0.163(42) Uiso 1 calc G .
C56 C 0.2555(11) 0.3750(11) 0.1040(6) 0.054(9) Uani 1 d . .
C57 C 0.3347(11) 0.3265(12) 0.1101(5) 0.047(7) Uani 1 d . .
C58 C 0.3413(9) 0.2311(11) 0.1397(6) 0.048(6) Uani 1 d . .
C59 C 0.2669(20) 0.4855(22) 0.0737(11) 0.098(16) Uani 1 d G .
H59A H 0.2177(107) 0.5272(134) 0.0738(76) 0.070(48) Uiso 1 calc G .
H59B H 0.2499(108) 0.4589(160) 0.0470(36) 0.070(48) Uiso 1 calc G .
H59C H 0.3304(64) 0.5290(110) 0.0700(87) 0.070(48) Uiso 1 calc G .
C60 C 0.4334(12) 0.1901(16) 0.1413(7) 0.072(9) Uani 1 d G .
H60A H 0.4117(141) 0.1142(44) 0.1268(56) 0.173(51) Uiso 1 calc G .
H60B H 0.4689(90) 0.2092(121) 0.1717(17) 0.173(51) Uiso 1 calc G .
H60C H 0.4751(143) 0.2495(135) 0.1078(55) 0.173(51) Uiso 1 calc G .
C61 C -0.4864(10) -0.1404(11) 0.2410(7) 0.054(7) Uani 1 d . .
C62 C -0.5346(11) -0.1507(13) 0.1869(7) 0.062(7) Uani 1 d . .
C63 C -0.4815(10) -0.1155(12) 0.1450(6) 0.055(8) Uani 1 d . .
C64 C -0.5564(12) -0.1783(14) 0.2797(8) 0.074(9) Uani 1 d G .
H64A H -0.5461(130) -0.2520(86) 0.2960(69) 0.116(51) Uiso 1 calc G .
H64B H -0.6400(56) -0.2235(135) 0.2559(67) 0.116(51) Uiso 1 calc G .
H64C H -0.5438(94) -0.1241(61) 0.2948(45) 0.116(51) Uiso 1 calc G .
C65 C -0.5437(15) -0.1388(18) 0.0872(8) 0.093(11) Uani 1 d G .
H65A H -0.5196(108) -0.0650(67) 0.0697(56) 0.085(37) Uiso 1 calc G .
H65B H -0.6131(18) -0.1678(98) 0.0798(58) 0.085(37) Uiso 1 calc G .
H65C H -0.5248(110) -0.1989(84) 0.0728(57) 0.085(37) Uiso 1 calc G .
C66 C 0.1078(11) -0.3565(11) 0.1805(7) 0.058(9) Uani 1 d . .
C67 C 0.0810(16) -0.3398(16) 0.1261(6) 0.071(15) Uani 1 d . .
C68 C 0.0511(13) -0.2490(14) 0.1049(6) 0.064(11) Uani 1 d . .
C69 C 0.1476(18) -0.4553(15) 0.1971(9) 0.097(17) Uani 1 d G .
H69A H 0.1959(67) -0.4443(111) 0.2323(21) 0.083(31) Uiso 1 calc G .
H69B H 0.1450(81) -0.5124(59) 0.1805(37) 0.083(31) Uiso 1 calc G .
H69C H 0.0749(65) -0.5157(109) 0.2121(50) 0.083(31) Uiso 1 calc G .
C70 C 0.0213(28) -0.2460(26) 0.0436(8) 0.127(34) Uani 1 d G .
H70A H -0.0371(182) -0.2353(329) 0.0252(105) 0.331(103) Uiso 1 calc G .
H70B H 0.0377(178) -0.2889(151) 0.0378(84) 0.331(103) Uiso 1 calc G .
H70C H 0.0450(212) -0.2652(259) 0.0186(79) 0.331(103) Uiso 1 calc G .
O21 O 0.9141(9) 0.8605(11) 0.4368(4) 0.081(7) Uani 1 d . .
C71 C 0.8573(12) 0.8082(13) 0.3936(6) 0.060(9) Uani 1 d . .
C72 C 0.9069(17) 0.7723(19) 0.3550(7) 0.099(15) Uani 1 d . .
C73 C 0.7392(14) 0.7810(20) 0.3794(9) 0.107(11) Uani 1 d . .
O22 O 0.4949(9) 0.1183(11) 0.2743(5) 0.078(7) Uani 1 d . .
C74 C 0.4954(12) 0.1872(14) 0.3086(8) 0.070(9) Uani 1 d . .
C75 C 0.4113(17) 0.1451(20) 0.3384(10) 0.116(15) Uani 1 d . .
C76 C 0.5777(17) 0.3119(18) 0.3211(11) 0.116(13) Uani 1 d . .
O23 O 0.8202(13) 0.3545(14) 0.3004(9) 0.140(11) Uani 1 d . .
C77 C 0.9148(18) 0.4104(17) 0.3178(9) 0.093(14) Uani 1 d . .
C78 C 0.9572(31) 0.4725(26) 0.3741(10) 0.178(40) Uani 1 d . .
C79 C 0.9923(26) 0.4142(26) 0.2881(19) 0.200(28) Uani 1 d . .
O24 O 0.8326(16) 0.8808(19) -0.0025(6) 0.101(14) Uani 0.70 d P .
C80 C 0.7889(17) 0.9139(20) 0.0255(7) 0.061(13) Uani 0.70 d P .
C81 C 0.7946(19) 0.8826(24) 0.0812(8) 0.074(16) Uani 0.70 d P .
C82 C 0.7168(33) 0.9779(32) 0.0024(11) 0.127(38) Uani 0.70 d P .
C83 C 0.4873(63) 0.5419(73) -0.0112(31) 0.198(25) Uiso 0.50 d P .
C84 C 0.4015(45) 0.4455(53) -0.0402(22) 0.126(17) Uiso 0.50 d P .
C85 C 0.4951(50) 0.6189(61) -0.0002(25) 0.181(21) Uiso 0.50 d P .
HO H 0.0170(159) -0.0058(174) 0.1781(78) 0.065(68) Uiso 1 d . .
H4 H -0.0033(94) 0.2162(100) 0.4602(46) 0.017(31) Uiso 1 d . .
H5 H -0.1587(118) 0.2228(133) 0.4775(61) 0.135(46) Uiso 1 d . .
H6 H -0.3260(118) 0.1253(125) 0.4197(56) 0.047(43) Uiso 1 d . .
H7 H -0.3461(87) 0.0482(91) 0.3328(42) 0.039(27) Uiso 1 d . .
H14 H 0.2195(111) -0.2737(128) 0.3082(58) 0.067(43) Uiso 1 d . .
H15 H 0.3388(157) -0.2727(178) 0.4162(79) 0.072(70) Uiso 1 d . .
H17 H 0.2828(86) -0.0117(96) 0.4606(46) 0.105(29) Uiso 1 d . .
H24 H -0.0094(94) 0.3384(98) 0.0779(43) 0.027(30) Uiso 1 d . .
H25 H -0.1718(164) 0.3680(182) 0.0430(81) 0.038(76) Uiso 1 d . .
H26 H -0.3221(113) 0.2957(122) 0.0603(55) 0.040(42) Uiso 1 d . .
H27 H -0.3538(115) 0.1707(124) 0.1181(55) 0.046(42) Uiso 1 d . .
H34 H 0.3749(97) 0.4664(108) 0.4093(52) 0.062(35) Uiso 1 d . .
H35 H 0.5002(104) 0.5864(115) 0.3692(51) 0.054(39) Uiso 1 d . .
H36 H 0.5094(83) 0.5950(92) 0.2792(39) 0.020(25) Uiso 1 d . .
H44 H -0.4262(117) -0.3103(126) 0.1950(56) 0.083(43) Uiso 1 d . .
H45 H -0.4617(103) -0.5181(113) 0.1718(48) 0.079(35) Uiso 1 d . .
H46 H -0.2989(110) -0.5814(128) 0.1740(54) 0.192(42) Uiso 1 d . .
H47 H -0.1352(91) -0.4309(100) 0.1767(45) 0.074(31) Uiso 1 d . .
H52 H 0.3769(83) 0.4171(92) 0.5272(44) 0.030(28) Uiso 1 d . .
H57 H 0.3887(90) 0.3595(96) 0.0905(43) 0.028(29) Uiso 1 d . .
H62 H -0.6009(108) -0.1766(109) 0.1739(49) 0.052(35) Uiso 1 d . .
H67 H 0.0835(132) -0.3914(150) 0.0959(67) 0.129(56) Uiso 1 d . .

loop_
_atom_type_symbol
_atom_type_description
_atom_type_scat_dispersion_real
_atom_type_scat_dispersion_imag
_atom_type_scat_source
C C 0.0033 0.0016 'International Tables Vol C Tables 4.2.6.8 and 6.1.1.4'
H H 0.0000 0.0000 'International Tables Vol C Tables 4.2.6.8 and 6.1.1.4'
N N 0.0061 0.0033 'International Tables Vol C Tables 4.2.6.8 and 6.1.1.4'
O O 0.0106 0.0060 'International Tables Vol C Tables 4.2.6.8 and 6.1.1.4'
Ni Ni 0.3393 1.1124 'International Tables Vol C Tables 4.2.6.8 and 6.1.1.4'

loop_
_geom_angle_atom_site_label_1
_geom_angle_atom_site_label_2
_geom_angle_atom_site_label_3
_geom_angle
_geom_angle_site_symmetry_1
_geom_angle_site_symmetry_3
_geom_angle_publ_flag
O Ni1 N22 84.7(3) . . ?
O Ni1 N32 88.1(3) . . ?
N22 Ni1 N32 93.0(3) . . ?
O Ni1 N42 84.5(3) . . ?
N22 Ni1 N42 87.6(3) . . ?
N32 Ni1 N42 172.5(3) . . ?
O Ni1 N2 177.5(3) . . ?
N22 Ni1 N2 93.8(3) . . ?
N32 Ni1 N2 93.9(3) . . ?
N42 Ni1 N2 93.5(3) . . ?
O Ni1 N12 87.4(3) . . ?
N22 Ni1 N12 172.0(3) . . ?
N32 Ni1 N12 85.7(3) . . ?
N42 Ni1 N12 92.7(3) . . ?
N2 Ni1 N12 94.2(3) . . ?
O2 Ni2 O1 88.5(3) . . ?
O2 Ni2 N3 174.4(3) . . ?
O1 Ni2 N3 89.9(3) . . ?
O2 Ni2 N11 87.9(3) . . ?
O1 Ni2 N11 174.0(4) . . ?
N3 Ni2 N11 93.2(3) . . ?
O2 Ni2 N33 92.6(3) . . ?
O1 Ni2 N33 93.2(3) . . ?
N3 Ni2 N33 92.8(3) . . ?
N11 Ni2 N33 91.8(3) . . ?
O2 Ni2 O10 86.3(3) . . ?
O1 Ni2 O10 91.1(3) . . ?
N3 Ni2 O10 88.4(3) . . ?
N11 Ni2 O10 83.9(3) . . ?
N33 Ni2 O10 175.6(3) . . ?
O3 Ni3 O4 90.6(3) . . ?
O3 Ni3 O 174.1(3) . . ?
O4 Ni3 O 90.2(3) . . ?
O3 Ni3 N31 98.2(3) . . ?
O4 Ni3 N31 92.3(3) . . ?
O Ni3 N31 87.6(3) . . ?
O3 Ni3 N23 92.5(3) . . ?
O4 Ni3 N23 175.8(3) . . ?
O Ni3 N23 86.3(3) . . ?
N31 Ni3 N23 89.9(3) . . ?
O3 Ni3 O11 90.3(3) . . ?
O4 Ni3 O11 86.1(3) . . ?
O Ni3 O11 84.0(3) . . ?
N31 Ni3 O11 171.3(3) . . ?
N23 Ni3 O11 91.2(3) . . ?
O6 Ni4 O5 89.6(3) . . ?
O6 Ni4 N43 91.2(3) . . ?
O5 Ni4 N43 94.4(3) . . ?
O6 Ni4 N21 87.6(3) . . ?
O5 Ni4 N21 170.9(3) . . ?
N43 Ni4 N21 94.3(3) . . ?
O6 Ni4 N1 178.5(3) . . ?
O5 Ni4 N1 89.2(3) . . ?
N43 Ni4 N1 89.9(3) . . ?
N21 Ni4 N1 93.4(3) . . ?
O6 Ni4 O9 90.1(4) . . ?
O5 Ni4 O9 88.1(3) . . ?
N43 Ni4 O9 177.2(3) . . ?
N21 Ni4 O9 83.2(3) . . ?
N1 Ni4 O9 88.9(3) . . ?
O7 Ni5 O8 92.0(3) . . ?
O7 Ni5 O 173.2(3) . . ?
O8 Ni5 O 85.8(3) . . ?
O7 Ni5 N13 91.8(3) . . ?
O8 Ni5 N13 175.9(3) . . ?
O Ni5 N13 90.3(3) . . ?
O7 Ni5 N41 100.5(3) . . ?
O8 Ni5 N41 93.3(4) . . ?
O Ni5 N41 86.1(3) . . ?
N13 Ni5 N41 87.5(3) . . ?
O7 Ni5 O12 89.9(3) . . ?
O8 Ni5 O12 86.5(3) . . ?
O Ni5 O12 83.6(3) . . ?
N13 Ni5 O12 92.0(3) . . ?
N41 Ni5 O12 169.6(3) . . ?
C51 O1 Ni2 126.3(8) . . ?
C53 O2 Ni2 126.4(8) . . ?
C56 O3 Ni3 126.1(8) . . ?
C58 O4 Ni3 124.9(8) . . ?
C61 O5 Ni4 123.4(9) . . ?
C63 O6 Ni4 125.9(9) . . ?
C66 O7 Ni5 123.7(9) . . ?
C68 O8 Ni5 122.2(9) . . ?
N2 N1 C9 107.7(9) . . ?
N2 N1 Ni4 122.1(7) . . ?
C9 N1 Ni4 130.1(7) . . ?
N1 N2 N3 111.4(8) . . ?
N1 N2 Ni1 125.1(7) . . ?
N3 N2 Ni1 123.5(6) . . ?
N2 N3 C8 105.8(8) . . ?
N2 N3 Ni2 124.0(6) . . ?
C8 N3 Ni2 130.2(8) . . ?
N12 N11 C19 106.3(9) . . ?
N12 N11 Ni2 120.4(6) . . ?
C19 N11 Ni2 132.3(7) . . ?
N13 N12 N11 112.6(8) . . ?
N13 N12 Ni1 120.8(7) . . ?
N11 N12 Ni1 126.6(6) . . ?
N12 N13 C18 106.9(9) . . ?
N12 N13 Ni5 114.8(6) . . ?
C18 N13 Ni5 137.4(7) . . ?
N22 N21 C29 106.3(9) . . ?
N22 N21 Ni4 120.0(7) . . ?
C29 N21 Ni4 132.9(7) . . ?
N23 N22 N21 112.8(8) . . ?
N23 N22 Ni1 120.0(6) . . ?
N21 N22 Ni1 127.2(7) . . ?
N22 N23 C28 106.0(8) . . ?
N22 N23 Ni3 115.2(7) . . ?
C28 N23 Ni3 137.2(7) . . ?
N32 N31 C39 105.0(8) . . ?
N32 N31 Ni3 117.0(6) . . ?
C39 N31 Ni3 137.5(7) . . ?
N33 N32 N31 113.8(8) . . ?
N33 N32 Ni1 127.2(6) . . ?
N31 N32 Ni1 118.3(6) . . ?
N32 N33 C38 106.0(8) . . ?
N32 N33 Ni2 120.3(6) . . ?
C38 N33 Ni2 130.9(7) . . ?
N42 N41 C49 106.1(8) . . ?
N42 N41 Ni5 115.1(6) . . ?
C49 N41 Ni5 138.2(7) . . ?
N41 N42 N43 113.7(8) . . ?
N41 N42 Ni1 119.6(6) . . ?
N43 N42 Ni1 126.7(7) . . ?
N42 N43 C48 105.3(9) . . ?
N42 N43 Ni4 119.7(7) . . ?
C48 N43 Ni4 133.9(7) . . ?
Ni1 O Ni3 105.5(3) . . ?
Ni1 O Ni5 105.0(3) . . ?
Ni3 O Ni5 148.6(4) . . ?
C5 C4 C8 117.6(13) . . ?
C4 C5 C6 120.6(13) . . ?
C7 C6 C5 123.1(12) . . ?
C6 C7 C9 116.3(13) . . ?
N3 C8 C9 107.9(10) . . ?
N3 C8 C4 130.7(11) . . ?
C9 C8 C4 121.3(10) . . ?
N1 C9 C8 107.2(9) . . ?
N1 C9 C7 131.6(11) . . ?
C8 C9 C7 121.2(11) . . ?
C15 C14 C18 116.3(13) . . ?
C14 C15 C16 122.1(13) . . ?
C17 C16 C15 122.4(14) . . ?
C16 C17 C19 117.1(13) . . ?
N13 C18 C19 107.9(9) . . ?
N13 C18 C14 131.3(11) . . ?
C19 C18 C14 120.8(11) . . ?
N11 C19 C17 132.4(11) . . ?
N11 C19 C18 106.3(9) . . ?
C17 C19 C18 121.2(11) . . ?
C25 C24 C28 116.0(13) . . ?
C24 C25 C26 122.9(14) . . ?
C27 C26 C25 120.9(14) . . ?
C26 C27 C29 117.7(14) . . ?
N23 C28 C29 107.2(9) . . ?
N23 C28 C24 131.2(11) . . ?
C29 C28 C24 121.6(10) . . ?
N21 C29 C28 107.7(9) . . ?
N21 C29 C27 131.5(11) . . ?
C28 C29 C27 120.8(11) . . ?
C35 C34 C38 114.8(12) . . ?
C34 C35 C36 122.8(13) . . ?
C37 C36 C35 121.5(12) . . ?
C36 C37 C39 117.5(12) . . ?
N33 C38 C39 107.1(9) . . ?
N33 C38 C34 130.7(10) . . ?
C39 C38 C34 122.2(10) . . ?
N31 C39 C38 108.2(9) . . ?
N31 C39 C37 130.6(11) . . ?
C38 C39 C37 121.2(10) . . ?
C45 C44 C48 115.8(13) . . ?
C44 C45 C46 123.4(13) . . ?
C47 C46 C45 121.2(14) . . ?
C46 C47 C49 115.9(13) . . ?
N43 C48 C49 108.1(9) . . ?
N43 C48 C44 130.9(11) . . ?
C49 C48 C44 121.0(11) . . ?
N41 C49 C48 106.7(9) . . ?
N41 C49 C47 130.6(11) . . ?
C48 C49 C47 122.5(11) . . ?
O1 C51 C52 125.7(12) . . ?
O1 C51 C54 116.0(13) . . ?
C52 C51 C54 118.3(13) . . ?
C51 C52 C53 125.0(12) . . ?
O2 C53 C52 125.1(12) . . ?
O2 C53 C55 115.6(12) . . ?
C52 C53 C55 119.2(13) . . ?
O3 C56 C57 126.0(12) . . ?
O3 C56 C59 115.4(13) . . ?
C57 C56 C59 118.6(13) . . ?
C58 C57 C56 126.4(12) . . ?
O4 C58 C57 125.2(12) . . ?
O4 C58 C60 115.8(12) . . ?
C57 C58 C60 119.0(12) . . ?
O5 C61 C62 126.5(13) . . ?
O5 C61 C64 114.6(14) . . ?
C62 C61 C64 118.9(13) . . ?
C61 C62 C63 126.4(12) . . ?
O6 C63 C62 123.7(13) . . ?
O6 C63 C65 115.4(14) . . ?
C62 C63 C65 120.9(14) . . ?
O7 C66 C67 126.6(13) . . ?
O7 C66 C69 115.2(15) . . ?
C67 C66 C69 118.2(14) . . ?
C68 C67 C66 125.3(13) . . ?
O8 C68 C67 128.7(14) . . ?
O8 C68 C70 112.9(15) . . ?
C67 C68 C70 118.4(14) . . ?
O21 C71 C72 119.2(15) . . ?
O21 C71 C73 119.8(16) . . ?
C72 C71 C73 121.0(16) . . ?
O22 C74 C75 118.7(16) . . ?
O22 C74 C76 121.6(16) . . ?
C75 C74 C76 119.7(17) . . ?
O23 C77 C79 122.6(28) . . ?
O23 C77 C78 119.2(26) . . ?
C79 C77 C78 118.1(27) . . ?
O24 C80 C82 120.4(21) . . ?
O24 C80 C81 122.4(23) . . ?
C82 C80 C81 116.9(23) . . ?
C85 C83 C84 133.0(91) . . ?
C85 C83 C83 136.2(100) . 2_665 ?
C84 C83 C83 81.0(82) . 2_665 ?
C85 C83 C84 89.4(85) . 2_665 ?
C84 C83 C84 133.0(55) . 2_665 ?
C83 C83 C84 52.0(56) 2_665 2_665 ?
C83 C84 C83 47.0(55) . 2_665 ?
C83 C84 C85 74.0(49) . 2_665 ?
C83 C84 C85 28.6(29) 2_665 2_665 ?
C83 C85 C84 61.9(72) . 2_665 ?

loop_
_geom_bond_atom_site_label_1
_geom_bond_atom_site_label_2
_geom_bond_distance
_geom_bond_site_symmetry_2
_geom_bond_publ_flag
Ni1 O 2.044(7) . ?
Ni1 N22 2.047(9) . ?
Ni1 N32 2.065(8) . ?
Ni1 N42 2.065(9) . ?
Ni1 N2 2.065(8) . ?
Ni1 N12 2.066(9) . ?
Ni2 O2 2.018(8) . ?
Ni2 O1 2.024(8) . ?
Ni2 N3 2.063(9) . ?
Ni2 N11 2.094(9) . ?
Ni2 N33 2.112(8) . ?
Ni2 O10 2.194(8) . ?
Ni3 O3 1.995(8) . ?
Ni3 O4 2.039(8) . ?
Ni3 O 2.063(7) . ?
Ni3 N31 2.081(9) . ?
Ni3 N23 2.113(9) . ?
Ni3 O11 2.179(8) . ?
Ni4 O6 2.028(9) . ?
Ni4 O5 2.028(8) . ?
Ni4 N43 2.114(9) . ?
Ni4 N21 2.112(9) . ?
Ni4 N1 2.118(9) . ?
Ni4 O9 2.175(8) . ?
Ni5 O7 1.996(8) . ?
Ni5 O8 2.020(8) . ?
Ni5 O 2.076(7) . ?
Ni5 N13 2.081(9) . ?
Ni5 N41 2.124(9) . ?
Ni5 O12 2.194(8) . ?
O1 C51 1.252(15) . ?
O2 C53 1.260(15) . ?
O3 C56 1.255(14) . ?
O4 C58 1.273(14) . ?
O5 C61 1.277(15) . ?
O6 C63 1.274(15) . ?
O7 C66 1.267(16) . ?
O8 C68 1.262(16) . ?
N1 N2 1.325(12) . ?
N1 C9 1.354(14) . ?
N2 N3 1.351(12) . ?
N3 C8 1.368(13) . ?
N11 N12 1.335(12) . ?
N11 C19 1.376(13) . ?
N12 N13 1.320(12) . ?
N13 C18 1.352(14) . ?
N21 N22 1.333(12) . ?
N21 C29 1.358(14) . ?
N22 N23 1.322(12) . ?
N23 C28 1.375(13) . ?
N31 N32 1.348(11) . ?
N31 C39 1.377(14) . ?
N32 N33 1.318(11) . ?
N33 C38 1.387(13) . ?
N41 N42 1.328(12) . ?
N41 C49 1.379(14) . ?
N42 N43 1.330(12) . ?
N43 C48 1.378(14) . ?
C4 C5 1.377(18) . ?
C4 C8 1.392(17) . ?
C5 C6 1.408(21) . ?
C6 C7 1.355(19) . ?
C7 C9 1.417(16) . ?
C8 C9 1.390(16) . ?
C14 C15 1.356(20) . ?
C14 C18 1.424(16) . ?
C15 C16 1.394(21) . ?
C16 C17 1.371(19) . ?
C17 C19 1.375(17) . ?
C18 C19 1.406(16) . ?
C24 C25 1.366(20) . ?
C24 C28 1.399(16) . ?
C25 C26 1.410(23) . ?
C26 C27 1.351(21) . ?
C27 C29 1.404(16) . ?
C28 C29 1.394(16) . ?
C34 C35 1.390(18) . ?
C34 C38 1.403(16) . ?
C35 C36 1.406(20) . ?
C36 C37 1.352(17) . ?
C37 C39 1.394(16) . ?
C38 C39 1.396(15) . ?
C44 C45 1.367(20) . ?
C44 C48 1.405(16) . ?
C45 C46 1.408(22) . ?
C46 C47 1.378(19) . ?
C47 C49 1.398(17) . ?
C48 C49 1.400(16) . ?
C51 C52 1.397(20) . ?
C51 C54 1.532(20) . ?
C52 C53 1.391(20) . ?
C53 C55 1.497(19) . ?
C56 C57 1.397(19) . ?
C56 C59 1.504(20) . ?
C57 C58 1.383(18) . ?
C58 C60 1.521(18) . ?
C61 C62 1.361(21) . ?
C61 C64 1.510(19) . ?
C62 C63 1.423(21) . ?
C63 C65 1.482(21) . ?
C66 C67 1.377(21) . ?
C66 C69 1.498(20) . ?
C67 C68 1.363(22) . ?
C68 C70 1.520(25) . ?
O21 C71 1.205(16) . ?
C71 C72 1.489(23) . ?
C71 C73 1.490(23) . ?
O22 C74 1.214(19) . ?
C74 C75 1.483(22) . ?
C74 C76 1.486(24) . ?
O23 C77 1.195(22) . ?
C77 C79 1.453(33) . ?
C77 C78 1.504(31) . ?
O24 C80 1.204(26) . ?
C80 C82 1.480(38) . ?
C80 C81 1.461(27) . ?
C83 C85 0.929(85) . ?
C83 C84 1.366(85) . ?
C83 C83 1.268(131) 2_665 ?
C83 C84 1.712(92) 2_665 ?
C84 C83 1.712(92) 2_665 ?
C84 C85 1.940(81) 2_665 ?
C85 C84 1.940(81) 2_665 ?
